data_7233763
loop_
_publ_author_name
'Erhart, Oliver'
'Georgiev, Peter A.'
'Krautscheid, Harald'

_publ_section_title
;
 Desolvation process in the flexible metal--organic framework
 [Cu(Me-4py-trz-ia)], adsorption of dihydrogen and related structure
 responses
;
_journal_issue 43
_journal_name_full CrystEngComm
_journal_page_first 6523
_journal_paper_doi 10.1039/C9CE00992B
_journal_volume 21
_journal_year 2019
_chemical_formula_sum 'C32 H20 Cu2 N8 O10'
_chemical_formula_weight 803.6
_chemical_properties_physical Moisture-sensitive,Hygroscopic
_space_group_IT_number 4
_space_group_name_Hall 'P 2yb'
_space_group_name_H-M_alt 'P 1 21 1'
_symmetry_cell_setting monoclinic
_symmetry_space_group_name_Hall 'P 2yb'
_symmetry_space_group_name_H-M 'P 1 21 1'
_audit_update_record
;
2019-09-04 deposited with the CCDC.    2019-09-09 downloaded from the CCDC.
;
_cell_angle_alpha 90
_cell_angle_beta 93.6939(5)
_cell_angle_gamma 90
_cell_formula_units_Z 2
_cell_length_a 14.5493(3)
_cell_length_b 11.93948(14)
_cell_length_c 14.1517(3)
_cell_measurement_temperature 293(2)
_cell_volume 2453.20(8)
_computing_structure_refinement TOPAS
_computing_structure_solution EXPO2014
_diffrn_ambient_temperature 293(2)
_diffrn_detector_type 'MYTHEN 1K (DECTRIS)'
_diffrn_measurement_device_type 'STOE STADI-P'
_diffrn_radiation_monochromator 'germanium (111) monochromator crystal'
_diffrn_radiation_wavelength 1.5406
_diffrn_source 'sealed tube'
_diffrn_source_target Cu
_exptl_crystal_description powder
_pd_calc_method 'Rietveld Refinement'
_pd_meas_2theta_range_inc 0.010000
_pd_meas_2theta_range_max 91.99000
_pd_meas_2theta_range_min 2.00000
_pd_proc_2theta_range_inc 0.010000
_pd_proc_2theta_range_max 91.9900
_pd_proc_2theta_range_min 2.0000
_pd_proc_ls_background_function
;   
Chebyshev polynomial function with 37 coefficients.
;
_pd_proc_ls_prof_R_factor 0.0286
_pd_proc_ls_prof_wR_factor 0.0379
_refine_ls_goodness_of_fit_all 5.08
_cod_data_source_file c9ce00992b2.cif
_cod_data_source_block Phase_1d
_cod_depositor_comments 'Adding full bibliography for 7233759--7233763.cif.'
_cod_original_cell_volume 2453.20(7)
_cod_original_sg_symbol_H-M P1211
_cod_database_code 7233763

loop_
_symmetry_equiv_pos_as_xyz
'x, y, z '
'-x, y+1/2, -z '

loop_
_atom_site_label
_atom_site_type_symbol
_atom_site_symmetry_multiplicity
_atom_site_fract_x
_atom_site_fract_y
_atom_site_fract_z
_atom_site_occupancy
_atom_site_B_iso_or_equiv
C1 C 2 0.1993(2) -0.26823(11) 0.11331(12) 1 3.95
C2 C 2 0.2601(2) -0.18140(6) 0.07047(8) 1 3.95
C3 C 2 0.2583(2) -0.07028(7) 0.10187(11) 1 3.95
H3 H 2 0.2185(2) -0.04867(11) 0.14737(14) 1 3.95
C4 C 2 0.3167(2) 0.00708(3) 0.06441(7) 1 3.95
C5 C 2 0.3772(2) -0.02303(3) -0.002825(18) 1 3.95
H5 H 2 0.4166(3) 0.02973(6) -0.026600(4) 1 3.95
C6 C 2 0.3780(2) -0.13312(3) -0.034210(3) 1 3.95
C7 C 2 0.3194(2) -0.211692(10) 0.00268(3) 1 3.95
H7 H 2 0.3202(2) -0.285372(3) -0.018585(15) 1 3.95
C8 C 2 0.4402(3) -0.16517(9) -0.11089(6) 1 3.95
C9 C 2 0.4418(4) 0.09936(6) 0.22526(4) 1 3.95
H9A H 2 0.4250(2) 0.021636(9) 0.2236093(10) 1 3.95
H9B H 2 0.5008(2) 0.10840(4) 0.19927(4) 1 3.95
H9C H 2 0.4453(2) 0.125417(16) 0.289529(5) 1 3.95
C10 C 2 0.3716(2) 0.16516(3) 0.16845(6) 1 3.95
C11 C 2 0.2620(3) 0.20939(6) 0.06239(15) 1 3.95
C12 C 2 0.1889(3) 0.20660(8) -0.0141(2) 1 3.95
C13 C 2 0.1342(3) 0.29784(11) -0.0399(3) 1 3.95
H13 H 2 0.1433(3) 0.36631(11) -0.0094(3) 1 3.95
C14 C 2 0.0653(4) 0.28594(13) -0.1122(3) 1 3.95
H14 H 2 0.0292(4) 0.34790(15) -0.1291(3) 1 3.95
C15 C 2 0.1019(3) 0.10210(10) -0.1332(2) 1 3.95
H15 H 2 0.0912(3) 0.03472(10) -0.1650(2) 1 3.95
C16 C 2 0.1716(3) 0.10654(8) -0.0623(2) 1 3.95
H16 H 2 0.2068(3) 0.04319(6) -0.04685(16) 1 3.95
Cu1 Cu 2 0.0636(4) -0.2969(7) 0.2529(4) 1 3.95
Cu2 Cu 2 0.4351(4) 0.3783(7) 0.2456(5) 1 3.95
N1 N 2 0.3156(2) 0.12189(4) 0.09631(10) 1 3.95
N2 N 2 0.3532(2) 0.27149(4) 0.17723(10) 1 3.95
N3 N 2 0.2842(3) 0.30118(6) 0.11116(15) 1 3.95
N4 N 2 0.0490(4) 0.19005(13) -0.1583(3) 1 3.95
O1 O 2 0.1373(2) -0.23512(16) 0.16297(17) 1 3.95
O2 O 2 0.2160(2) -0.36769(10) 0.09417(8) 1 3.95
O3 O 2 0.4828(3) -0.09222(13) -0.15277(8) 1 3.95
O4 O 2 0.4453(2) -0.26905(10) -0.12817(8) 1 3.95
C17 C 2 0.0677(3) 0.24738(14) 0.63153(14) 1 3.95
C18 C 2 0.1548(3) 0.22567(5) 0.58135(10) 1 3.95
C19 C 2 0.2096(3) 0.13252(4) 0.60616(12) 1 3.95
H19 H 2 0.1917(3) 0.08216(9) 0.65159(17) 1 3.95
C20 C 2 0.2905(3) 0.11623(4) 0.56203(9) 1 3.95
C21 C 2 0.3191(3) 0.19032(11) 0.49460(2) 1 3.95
H21 H 2 0.3742(3) 0.17883(17) 0.46630164(11) 1 3.95
C22 C 2 0.2641(3) 0.28216(11) 0.4698157(14) 1 3.95
C23 C 2 0.1822(3) 0.29928(2) 0.51347(4) 1 3.95
H23 H 2 0.1456(3) 0.360866(18) 0.496632(18) 1 3.95
C24 C 2 0.2924(3) 0.35995(19) 0.39317(7) 1 3.95
C25 C 2 0.4542(3) 0.12173(7) 0.70557(4) 1 3.95
H25A H 2 0.4046(3) 0.15137(6) 0.739539(11) 1 3.95
H25B H 2 0.4747(3) 0.17751(5) 0.66280(5) 1 3.95
H25C H 2 0.5044(3) 0.101211(12) 0.749690(14) 1 3.95
C26 C 2 0.4219(3) 0.02141(3) 0.65124(8) 1 3.95
C27 C 2 0.3418(3) -0.08686(8) 0.55265(18) 1 3.95
C28 C 2 0.2724(3) -0.13251(10) 0.4832(2) 1 3.95
C29 C 2 0.2150(3) -0.06671(12) 0.4243(2) 1 3.95
H29 H 2 0.2182(3) 0.01102(12) 0.42800(19) 1 3.95
C30 C 2 0.1526(4) -0.11827(15) 0.3595(3) 1 3.95
H30 H 2 0.1143(4) -0.07327(16) 0.3204(3) 1 3.95
C31 C 2 0.2006(4) -0.29240(13) 0.4076(4) 1 3.95
H31 H 2 0.1960(4) -0.36982(13) 0.4024(4) 1 3.95
C32 C 2 0.2646(4) -0.24815(11) 0.4739(3) 1 3.95
H32 H 2 0.3019(4) -0.29522(9) 0.5121(3) 1 3.95
N5 N 2 0.3477(3) 0.02050(5) 0.58696(12) 1 3.95
N6 N 2 0.4583(3) -0.07860(5) 0.65527(12) 1 3.95
N7 N 2 0.4088(3) -0.14829(8) 0.59375(18) 1 3.95
N8 N 2 0.1453(4) -0.22899(15) 0.3508(4) 1 3.95
O5 O 2 0.0165(3) 0.16495(18) 0.6408(2) 1 3.95
O6 O 2 0.0536(3) 0.34378(18) 0.66046(9) 1 3.95
O7 O 2 0.3731(3) 0.3459(3) 0.36670(10) 1 3.95
O8 O 2 0.2382(3) 0.43205(19) 0.35957(8) 1 3.95
O9 O 2 0.1150(11) -0.470(2) 0.2334(14) 1 3.95
O10 O 2 0.3374(11) 0.542(2) 0.2486(12) 1 3.95

loop_
_geom_bond_atom_site_label_1
_geom_bond_atom_site_label_2
_geom_bond_distance
_geom_bond_site_symmetry_1
_geom_bond_site_symmetry_2
C1 O1 1.24320 1_555 1_555
C1 O2 1.24540 1_555 1_555
C1 C2 1.51440 1_555 1_555
C2 C7 1.37880 1_555 1_555
C2 C3 1.39990 1_555 1_555
C3 H3 0.92990 1_555 1_555
C3 C4 1.38320 1_555 1_555
C4 C5 1.38450 1_555 1_555
C4 N1 1.44360 1_555 1_555
C5 H5 0.92960 1_555 1_555
C5 C6 1.38770 1_555 1_555
C6 C7 1.39177 1_555 1_555
C6 C8 1.50680 1_555 1_555
C7 H7 0.93010 1_555 1_555
C8 O3 1.24170 1_555 1_555
C8 O4 1.26710 1_555 1_555
C9 H9C 0.95950 1_555 1_555
C9 H9A 0.95960 1_555 1_555
C9 H9B 0.96130 1_555 1_555
C9 C10 1.48340 1_555 1_555
C10 N2 1.30510 1_555 1_555
C10 N1 1.36640 1_555 1_555
C11 N3 1.32380 1_555 1_555
C11 N1 1.37140 1_555 1_555
C11 C12 1.46820 1_555 1_555
C12 C13 1.38470 1_555 1_555
C12 C16 1.39050 1_555 1_555
C13 H13 0.93000 1_555 1_555
C13 C14 1.39200 1_555 1_555
C14 H14 0.93010 1_555 1_555
C14 N4 1.33130 1_555 1_555
C15 H15 0.92960 1_555 1_555
C15 N4 1.33621 1_555 1_555
C15 C16 1.38220 1_555 1_555
C16 H16 0.93090 1_555 1_555
Cu1 O1 1.86710 1_555 1_555
Cu1 N8 1.94409 1_555 1_555
Cu1 O5 2.01442 1_555 2_546
Cu1 N4 2.05321 1_555 2_545
Cu1 O9 2.22233 1_555 1_555
Cu1 O6 2.73966 1_555 2_546
Cu2 O3 1.86462 1_555 2_655
Cu2 N2 1.95764 1_555 1_555
Cu2 O7 2.02532 1_555 1_555
Cu2 N6 2.08824 1_555 2_656
Cu2 O10 2.42029 1_555 1_555
Cu2 O4 3.04212 1_555 2_655
N2 N3 1.37389 1_555 1_555
C17 O6 1.24310 1_555 1_555
C17 O5 1.24630 1_555 1_555
C17 C18 1.51410 1_555 1_555
C18 C23 1.37960 1_555 1_555
C18 C19 1.40030 1_555 1_555
C19 H19 0.92980 1_555 1_555
C19 C20 1.38160 1_555 1_555
C20 C21 1.38450 1_555 1_555
C20 N5 1.44430 1_555 1_555
C21 H21 0.92950 1_555 1_555
C21 C22 1.38860 1_555 1_555
C22 C23 1.39306 1_555 1_555
C22 C24 1.50520 1_555 1_555
C23 H23 0.92970 1_555 1_555
C24 O8 1.24120 1_555 1_555
C24 O7 1.26700 1_555 1_555
C25 H25A 0.96010 1_555 1_555
C25 H25B 0.96020 1_555 1_555
C25 H25C 0.96120 1_555 1_555
C25 C26 1.48350 1_555 1_555
C26 N6 1.30590 1_555 1_555
C26 N5 1.36550 1_555 1_555
C27 N7 1.32370 1_555 1_555
C27 N5 1.37140 1_555 1_555
C27 C28 1.46810 1_555 1_555
C28 C29 1.38540 1_555 1_555
C28 C32 1.39090 1_555 1_555
C29 H29 0.93050 1_555 1_555
C29 C30 1.39170 1_555 1_555
C30 H30 0.93040 1_555 1_555
C30 N8 1.33120 1_555 1_555
C31 H31 0.92940 1_555 1_555
C31 N8 1.33606 1_555 1_555
C31 C32 1.38260 1_555 1_555
C32 H32 0.92980 1_555 1_555
N6 N7 1.37424 1_555 1_555
